data_2007918
loop_
_publ_author_name
'Armstrong, Jennifer A.'
'Barnes, John C.'
'Weakley, Timothy J.R.'

_publ_section_title
;
 1,2-Bis(2-pyridylformimidoyl)hydrazine
;
_journal_issue 12
_journal_name_full 'Acta Crystallographica Section C'
_journal_page_first 1923
_journal_page_last 1925
_journal_paper_doi 10.1107/S0108270198008014
_journal_volume 54
_journal_year 1998
_chemical_formula_moiety 'C12 H12 N6'
_chemical_formula_structural '(C5 H4 N . C (N H2) . N) 2'
_chemical_formula_sum 'C12 H12 N6'
_chemical_formula_weight 240.28
_chemical_melting_point 207
_chemical_name_systematic ' 1,2-bis(2-pyridylformimidoyl)hydrazine '
_space_group_IT_number 61
_symmetry_cell_setting orthorhombic
_symmetry_space_group_name_Hall '-P 2ac 2ab'
_symmetry_space_group_name_H-M 'P b c a'
_audit_creation_method SHELXL-97
_cell_angle_alpha 90
_cell_angle_beta 90
_cell_angle_gamma 90
_cell_formula_units_Z 8
_cell_length_a 9.4810(9)
_cell_length_b 19.8360(19)
_cell_length_c 13.1780(14)
_cell_measurement_reflns_used 25
_cell_measurement_temperature 296
_cell_measurement_theta_max 15
_cell_measurement_theta_min 13
_cell_volume 2478.3(4)
_computing_cell_refinement CAD-4/PC
_computing_data_collection 'CAD-4/PC (Enraf-Nonius, 1993)'
_computing_data_reduction 'XCAD4 (Harms & Wocadlo, 1996) '
_computing_molecular_graphics 'PLUTON92 and PLATON92 (Spek, 1992)'
_computing_publication_material SHELXL97
_computing_structure_refinement 'SHELXL97 (Sheldrick, 1997b)'
_computing_structure_solution 'SHELXS97 (Sheldrick, 1997a)'
_diffrn_ambient_temperature 293(2)
_diffrn_measurement_device_type 'Enraf-Nonius CAD-4'
_diffrn_measurement_method \w-2\q
_diffrn_radiation_monochromator graphite
_diffrn_radiation_source 'fine-focus sealed tube'
_diffrn_radiation_type MoK\a
_diffrn_radiation_wavelength 0.71073
_diffrn_reflns_av_R_equivalents 0.012
_diffrn_reflns_av_sigmaI/netI 0.0266
_diffrn_reflns_limit_h_max 11
_diffrn_reflns_limit_h_min 0
_diffrn_reflns_limit_k_max 1
_diffrn_reflns_limit_k_min -23
_diffrn_reflns_limit_l_max 15
_diffrn_reflns_limit_l_min 0
_diffrn_reflns_number 2306
_diffrn_reflns_theta_max 24.97
_diffrn_reflns_theta_min 2.05
_diffrn_standards_decay_% 0.5
_diffrn_standards_interval_time 60
_diffrn_standards_number 3
_exptl_absorpt_coefficient_mu 0.085
_exptl_absorpt_correction_type none
_exptl_crystal_colour yellow
_exptl_crystal_density_diffrn 1.288
_exptl_crystal_density_method 'not measured'
_exptl_crystal_description prism
_exptl_crystal_F_000 1008
_exptl_crystal_size_max 0.50
_exptl_crystal_size_mid 0.25
_exptl_crystal_size_min 0.22
_refine_diff_density_max 0.139
_refine_diff_density_min -0.166
_refine_ls_extinction_coef 0.0073(16)
_refine_ls_extinction_method SHELXL97
_refine_ls_goodness_of_fit_ref 0.951
_refine_ls_hydrogen_treatment 'H atoms treated by a mixture of independent and constrained refinement'
_refine_ls_matrix_type full
_refine_ls_number_parameters 176
_refine_ls_number_reflns 2174
_refine_ls_number_restraints 0
_refine_ls_restrained_S_all 0.951
_refine_ls_R_factor_all 0.068
_refine_ls_R_factor_gt 0.036
_refine_ls_shift/su_max 0.011
_refine_ls_shift/su_mean 0.001
_refine_ls_structure_factor_coef Fsqd
_refine_ls_weighting_details 'w = 1/[\s^2^(Fo^2^)+(0.1P)^2^] where P = (Fo^2^+2Fc^2^)/3'
_refine_ls_weighting_scheme calc
_refine_ls_wR_factor_ref 0.135
_reflns_number_gt 1528
_reflns_number_total 2174
_reflns_threshold_expression I>2\s(I)
_cod_data_source_file fg1463.cif
_cod_data_source_block fg1463
_cod_depositor_comments
;
The following automatic conversions were performed:
'_symmetry_cell_setting' value 'Orthorhombic' changed to 'orthorhombic'
according to '/home/saulius/struct/CIF-dictionaries/cif_core.dic'
dictionary named 'cif_core.dic' version 2.4.1 from 2010-06-29.

Automatic conversion script
Id: cif_fix_enum 1527 2010-12-29 10:47:43Z saulius 

The following automatic conversions were performed:

'_symmetry_cell_setting' value 'Orthorhombic' changed to
'orthorhombic' according to
/home/saulius/struct/CIF-dictionaries/cif_core.dic dictionary named
'cif_core.dic' version 2.4.1 from 2010-06-29.

Automatic conversion script
Id: cif_fix_values 1715 2011-07-08 13:25:40Z adriana 

The following automatic conversions were performed:

'_refine_ls_weighting_scheme' value 'calc w =
1/[\s^2^(Fo^2^)+(0.1P)^2^] where P = (Fo^2^+2Fc^2^)/3' was changed to
'calc'. New tag '_refine_ls_weighting_details' was created. The value
of the new tag was set to 'w = 1/[\s^2^(Fo^2^)+(0.1P)^2^] where P =
(Fo^2^+2Fc^2^)/3'.

Automatic conversion script
Id: cif_fix_values 3143 2015-03-26 13:38:13Z robertas 
;
_cod_database_code 2007918

loop_
_symmetry_equiv_pos_as_xyz
x,y,z
1/2-x,-y,1/2+z
1/2+x,1/2-y,-z
-x,1/2+y,1/2-z
-x,-y,-z
1/2+x,y,1/2-z
1/2-x,1/2+y,z
x,1/2-y,1/2+z

loop_
_atom_site_aniso_label
_atom_site_aniso_U_11
_atom_site_aniso_U_22
_atom_site_aniso_U_33
_atom_site_aniso_U_12
_atom_site_aniso_U_13
_atom_site_aniso_U_23
N1 0.0392(7) 0.0499(8) 0.0390(7) 0.0012(6) -0.0020(6) 0.0050(5)
N2 0.0516(9) 0.0782(11) 0.0579(9) -0.0132(8) -0.0173(8) 0.0185(8)
N5 0.0535(10) 0.0807(11) 0.0546(8) 0.0043(8) -0.0096(7) 0.0197(8)
N11 0.0372(7) 0.0490(7) 0.0397(7) 0.0001(6) -0.0007(6) 0.0037(6)
N12 0.0394(8) 0.0679(10) 0.0588(9) -0.0089(7) -0.0110(7) 0.0225(7)
N15 0.0461(8) 0.0754(10) 0.0533(8) -0.0062(7) -0.0062(7) 0.0233(8)
C3 0.0369(8) 0.0511(9) 0.0369(8) 0.0052(7) 0.0003(6) 0.0001(7)
C4 0.0419(9) 0.0538(9) 0.0368(7) 0.0091(7) 0.0025(7) 0.0007(7)
C6 0.0718(14) 0.0910(15) 0.0685(12) 0.0087(12) -0.0110(11) 0.0338(12)
C7 0.0827(15) 0.0672(12) 0.0598(11) 0.0088(11) 0.0112(10) 0.0212(9)
C8 0.0645(12) 0.0578(10) 0.0581(10) -0.0032(9) 0.0123(9) 0.0031(9)
C9 0.0496(10) 0.0584(10) 0.0481(9) 0.0005(8) 0.0015(8) 0.0014(8)
C13 0.0313(8) 0.0469(8) 0.0379(7) 0.0017(6) 0.0018(6) 0.0004(6)
C14 0.0319(8) 0.0474(9) 0.0439(8) 0.0042(6) 0.0050(7) 0.0025(7)
C16 0.0681(13) 0.1019(17) 0.0719(13) -0.0119(12) -0.0082(11) 0.0439(12)
C17 0.0740(15) 0.0853(15) 0.0906(15) -0.0092(13) 0.0096(13) 0.0456(13)
C18 0.0602(13) 0.0595(12) 0.0978(16) -0.0119(10) 0.0104(12) 0.0133(10)
C19 0.0486(11) 0.0512(9) 0.0655(11) -0.0023(8) -0.0003(8) 0.0003(8)

loop_
_atom_site_label
_atom_site_fract_x
_atom_site_fract_y
_atom_site_fract_z
_atom_site_U_iso_or_equiv
_atom_site_thermal_displace_type
_atom_site_occupancy
N1 0.55089(13) 0.11478(6) 0.59158(9) 0.0427(4) Uani 1.000
N2 0.33776(17) 0.08909(9) 0.50914(12) 0.0626(6) Uani 1.000
N5 0.37377(17) 0.19380(8) 0.38588(11) 0.0629(6) Uani 1.000
N11 0.51530(13) 0.05990(7) 0.65386(9) 0.0420(4) Uani 1.000
N12 0.73982(15) 0.07753(8) 0.72342(11) 0.0554(5) Uani 1.000
N15 0.67608(15) -0.01703(8) 0.86699(10) 0.0583(5) Uani 1.000
C3 0.45599(15) 0.12525(8) 0.52262(11) 0.0416(5) Uani 1.000
C4 0.47764(17) 0.18279(8) 0.45186(11) 0.0442(5) Uani 1.000
C6 0.3910(2) 0.24471(12) 0.32018(15) 0.0771(8) Uani 1.000
C7 0.5065(2) 0.28501(11) 0.31698(15) 0.0699(7) Uani 1.000
C8 0.6118(2) 0.27417(9) 0.38587(13) 0.0601(6) Uani 1.000
C9 0.59776(18) 0.22229(8) 0.45449(12) 0.0520(6) Uani 1.000
C13 0.61602(15) 0.04472(8) 0.71656(11) 0.0387(4) Uani 1.000
C14 0.59107(15) -0.01286(8) 0.78637(11) 0.0411(5) Uani 1.000
C16 0.6549(2) -0.06871(12) 0.93048(16) 0.0806(8) Uani 1.000
C17 0.5534(2) -0.11615(11) 0.91691(18) 0.0833(9) Uani 1.000
C18 0.4676(2) -0.11171(10) 0.83440(17) 0.0725(8) Uani 1.000
C19 0.48658(19) -0.05976(8) 0.76707(14) 0.0551(6) Uani 1.000
H2A 0.283(2) 0.1011(11) 0.4587(16) 0.0810 Uiso 1.000
H2B 0.318(2) 0.0554(11) 0.5520(16) 0.0810 Uiso 1.000
H6 0.31910 0.25290 0.27380 0.1000 Uiso 1.000
H7 0.51390 0.31920 0.26900 0.0910 Uiso 1.000
H8 0.69170 0.30140 0.38640 0.0780 Uiso 1.000
H9 0.66810 0.21390 0.50200 0.0680 Uiso 1.000
H12A 0.756(2) 0.1135(11) 0.6810(15) 0.0720 Uiso 1.000
H12B 0.802(2) 0.0633(10) 0.7694(15) 0.0720 Uiso 1.000
H16 0.71300 -0.07230 0.98710 0.1050 Uiso 1.000
H17 0.54270 -0.15110 0.96330 0.1080 Uiso 1.000
H18 0.39700 -0.14350 0.82380 0.0940 Uiso 1.000
H19 0.43020 -0.05620 0.70950 0.0720 Uiso 1.000

loop_
_atom_type_symbol
_atom_type_description
_atom_type_scat_dispersion_real
_atom_type_scat_dispersion_imag
_atom_type_scat_source
N N 0.0061 0.0033 'International Tables Vol C Tables 4.2.6.8 and 6.1.1.4'
H H 0.0000 0.0000 'International Tables Vol C Tables 4.2.6.8 and 6.1.1.4'
C C 0.0033 0.0016 'International Tables Vol C Tables 4.2.6.8 and 6.1.1.4'

loop_
_geom_angle_atom_site_label_1
_geom_angle_atom_site_label_2
_geom_angle_atom_site_label_3
_geom_angle
_geom_angle_publ_flag
N11 N1 C3 111.55(12) yes
C4 N5 C6 117.08(16) no
N1 N11 C13 112.02(12) yes
C14 N15 C16 117.00(15) no
H2A N2 H2B 123.9(18) no
C3 N2 H2A 116.7(14) no
C3 N2 H2B 119.4(13) no
C13 N12 H12A 118.7(12) no
C13 N12 H12B 118.0(13) no
H12A N12 H12B 123.3(17) no
N1 C3 N2 125.94(15) yes
N1 C3 C4 117.82(13) no
N2 C3 C4 116.23(14) no
N5 C4 C9 122.17(15) no
N5 C4 C3 115.65(14) no
C3 C4 C9 122.17(14) no
N5 C6 C7 124.23(18) no
C6 C7 C8 118.45(19) no
C7 C8 C9 118.91(17) no
C4 C9 C8 119.13(15) no
N12 C13 C14 117.99(13) no
N11 C13 C14 117.09(13) no
N11 C13 N12 124.92(15) yes
C13 C14 C19 121.17(14) no
N15 C14 C13 116.36(14) no
N15 C14 C19 122.47(15) no
N15 C16 C17 123.70(19) no
C16 C17 C18 119.0(2) no
C17 C18 C19 119.15(18) no
C14 C19 C18 118.72(17) no
N5 C6 H6 117.83 no
C7 C6 H6 117.93 no
C6 C7 H7 120.79 no
C8 C7 H7 120.76 no
C7 C8 H8 120.56 no
C9 C8 H8 120.52 no
C4 C9 H9 120.41 no
C8 C9 H9 120.46 no
N15 C16 H16 118.12 no
C17 C16 H16 118.18 no
C16 C17 H17 120.49 no
C18 C17 H17 120.55 no
C17 C18 H18 120.42 no
C19 C18 H18 120.44 no
C14 C19 H19 120.69 no
C18 C19 H19 120.59 no

loop_
_geom_bond_atom_site_label_1
_geom_bond_atom_site_label_2
_geom_bond_site_symmetry_1
_geom_bond_site_symmetry_2
_geom_bond_distance
_geom_bond_publ_flag
N1 N11 . . 1.4045(18) yes
N1 C3 . . 1.2956(19) yes
N2 C3 . . 1.343(2) yes
N5 C4 . . 1.332(2) no
N5 C6 . . 1.340(3) no
N11 C13 . . 1.2982(19) yes
N12 C13 . . 1.345(2) yes
N15 C14 . . 1.336(2) no
N15 C16 . . 1.338(3) no
N2 H2A . . 0.88(2) no
N2 H2B . . 0.89(2) no
N12 H12A . . 0.92(2) no
N12 H12B . . 0.89(2) no
C3 C4 . . 1.488(2) no
C4 C9 . . 1.383(2) no
C6 C7 . . 1.356(3) no
C7 C8 . . 1.366(3) no
C8 C9 . . 1.376(2) no
C13 C14 . . 1.486(2) yes
C14 C19 . . 1.383(2) yes
C16 C17 . . 1.358(3) no
C17 C18 . . 1.361(3) no
C18 C19 . . 1.372(3) no
C6 H6 . . 0.9299 no
C7 H7 . . 0.9299 no
C8 H8 . . 0.9304 no
C9 H9 . . 0.9297 no
C16 H16 . . 0.9302 no
C17 H17 . . 0.9299 no
C18 H18 . . 0.9302 no
C19 H19 . . 0.9307 no

loop_
_geom_contact_atom_site_label_1
_geom_contact_atom_site_label_2
_geom_contact_distance
_geom_contact_site_symmetry_2
_geom_contact_publ_flag
N2 N15 3.073(2) 6_456 no
N11 N12 3.0918(19) 6_456 no
N12 N11 3.0918(19) 6_556 no
N15 N2 3.073(2) 6_556 no

loop_
_geom_hbond_atom_site_label_D
_geom_hbond_atom_site_label_H
_geom_hbond_atom_site_label_A
_geom_hbond_site_symmetry_A
_geom_hbond_distance_DH
_geom_hbond_distance_HA
_geom_hbond_distance_DA
_geom_hbond_angle_DHA
_geom_hbond_publ_flag
N2 H2B N15 6_456 0.89(2) 2.24(2) 3.073(2) 154.9(17) yes
N12 H12B N11 6_556 0.89(2) 2.262(19) 3.0918(19) 154.8(17) yes
N2 H2A N5 . 0.88(2) 2.25(2) 2.659(2) 108.6(16) yes
N2 H2B N11 . 0.89(2) 2.30(2) 2.609(2) 99.8(17) yes
N12 H12A N1 . 0.92(2) 2.274(19) 2.6025(19) 100.4(14) yes
N12 H12B N15 . 0.89(2) 2.37(2) 2.732(2) 104.4(14) yes

loop_
_geom_torsion_atom_site_label_1
_geom_torsion_atom_site_label_2
_geom_torsion_atom_site_label_3
_geom_torsion_atom_site_label_4
_geom_torsion
_geom_torsion_publ_flag
C3 N1 N11 C13 173.53(13) yes
N11 N1 C3 N2 -0.6(2) no
N11 N1 C3 C4 178.81(12) no
C6 N5 C4 C3 -179.11(16) no
C6 N5 C4 C9 0.9(2) no
C4 N5 C6 C7 0.1(3) no
N1 N11 C13 N12 0.9(2) no
N1 N11 C13 C14 -179.76(12) no
C16 N15 C14 C13 -179.93(15) no
C16 N15 C14 C19 -0.9(2) no
C14 N15 C16 C17 0.1(3) no
N1 C3 C4 N5 -176.51(14) no
N1 C3 C4 C9 3.5(2) no
N2 C3 C4 N5 2.9(2) yes
N2 C3 C4 C9 -177.11(15) no
C3 C4 C9 C8 179.12(15) no
N5 C4 C9 C8 -0.9(2) no
N5 C6 C7 C8 -1.1(3) no
C6 C7 C8 C9 1.1(3) no
C7 C8 C9 C4 -0.1(3) no
N11 C13 C14 N15 -162.79(14) no
N12 C13 C14 C19 -162.41(15) no
N11 C13 C14 C19 18.2(2) no
N12 C13 C14 N15 16.6(2) yes
C13 C14 C19 C18 -179.63(16) no
N15 C14 C19 C18 1.4(3) no
N15 C16 C17 C18 0.1(4) no
C16 C17 C18 C19 0.4(3) no
C17 C18 C19 C14 -1.1(3) no

loop_
_cod_related_entry_id
_cod_related_entry_database
_cod_related_entry_code
1 ChemSpider 2140672
